data_7021154
loop_
_publ_author_name
'Melen, Rebecca L.'
'Stephan, Douglas W.'

_publ_section_title
;
 Cycloaddition reactions between dicyclohexylboron azide and alkynes.
;
_journal_issue 14
_journal_name_full 'Dalton transactions (Cambridge, England : 2003)'
_journal_page_first 4795
_journal_page_last 4798
_journal_paper_doi 10.1039/c3dt00068k
_journal_volume 42
_journal_year 2013
_chemical_formula_sum 'C30 H52 B2 N6 O'
_chemical_formula_weight 534.40
_chemical_name_systematic
;
?
;
_space_group_IT_number 2
_symmetry_cell_setting triclinic
_symmetry_space_group_name_Hall '-P 1'
_symmetry_space_group_name_H-M 'P -1'
_atom_sites_solution_hydrogens geom
_atom_sites_solution_primary direct
_atom_sites_solution_secondary difmap
_audit_creation_method SHELXL-97
_cell_angle_alpha 79.937(2)
_cell_angle_beta 80.421(2)
_cell_angle_gamma 73.642(2)
_cell_formula_units_Z 2
_cell_length_a 9.1297(4)
_cell_length_b 9.2734(4)
_cell_length_c 19.1974(8)
_cell_measurement_reflns_used 9982
_cell_measurement_temperature 150(2)
_cell_measurement_theta_max 27.39
_cell_measurement_theta_min 2.70
_cell_volume 1523.67(11)
_computing_cell_refinement 'Bruker SAINT'
_computing_data_collection 'Bruker APEX2'
_computing_data_reduction 'Bruker SAINT'
_computing_molecular_graphics 'Bruker SHELXTL'
_computing_publication_material 'Bruker SHELXTL'
_computing_structure_refinement 'SHELXL-97 (Sheldrick, 1997)'
_computing_structure_solution 'SHELXS-97 (Sheldrick, 1990)'
_diffrn_ambient_temperature 150(2)
_diffrn_measured_fraction_theta_full 0.998
_diffrn_measured_fraction_theta_max 0.998
_diffrn_measurement_device_type 'Bruker APEX-II CCD'
_diffrn_measurement_method '\f and \w scans'
_diffrn_radiation_monochromator graphite
_diffrn_radiation_source 'fine-focus sealed tube'
_diffrn_radiation_type MoK\a
_diffrn_radiation_wavelength 0.71073
_diffrn_reflns_av_R_equivalents 0.0255
_diffrn_reflns_av_unetI/netI 0.0277
_diffrn_reflns_limit_h_max 10
_diffrn_reflns_limit_h_min -10
_diffrn_reflns_limit_k_max 11
_diffrn_reflns_limit_k_min -11
_diffrn_reflns_limit_l_max 22
_diffrn_reflns_limit_l_min -22
_diffrn_reflns_number 20407
_diffrn_reflns_theta_full 25.00
_diffrn_reflns_theta_max 25.00
_diffrn_reflns_theta_min 2.17
_diffrn_standards_number 0
_exptl_absorpt_coefficient_mu 0.071
_exptl_absorpt_correction_T_max 0.9859
_exptl_absorpt_correction_T_min 0.9722
_exptl_absorpt_correction_type multi-scan
_exptl_absorpt_process_details sadabs
_exptl_crystal_colour colourless
_exptl_crystal_density_diffrn 1.165
_exptl_crystal_density_method 'not measured'
_exptl_crystal_description block
_exptl_crystal_F_000 584
_exptl_crystal_size_max 0.40
_exptl_crystal_size_mid 0.40
_exptl_crystal_size_min 0.20
_refine_diff_density_max 0.233
_refine_diff_density_min -0.274
_refine_diff_density_rms 0.041
_refine_ls_extinction_method none
_refine_ls_goodness_of_fit_ref 1.105
_refine_ls_hydrogen_treatment mixed
_refine_ls_matrix_type full
_refine_ls_number_parameters 467
_refine_ls_number_reflns 5345
_refine_ls_number_restraints 126
_refine_ls_restrained_S_all 1.192
_refine_ls_R_factor_all 0.0693
_refine_ls_R_factor_gt 0.0545
_refine_ls_shift/su_max 0.001
_refine_ls_shift/su_mean 0.000
_refine_ls_structure_factor_coef Fsqd
_refine_ls_weighting_details 'calc w=1/[\s^2^(Fo^2^)+(0.0407P)^2^+1.2139P] where P=(Fo^2^+2Fc^2^)/3'
_refine_ls_weighting_scheme calc
_refine_ls_wR_factor_gt 0.1272
_refine_ls_wR_factor_ref 0.1355
_reflns_number_gt 4283
_reflns_number_total 5345
_reflns_threshold_expression >2sigma(I)
_cod_data_source_file c3dt00068k.txt
_cod_data_source_block rlm011_0m
_cod_original_sg_symbol_H-M P-1
_cod_database_code 7021154

loop_
_symmetry_equiv_pos_as_xyz
'x, y, z'
'-x, -y, -z'

loop_
_atom_site_label
_atom_site_type_symbol
_atom_site_fract_x
_atom_site_fract_y
_atom_site_fract_z
_atom_site_U_iso_or_equiv
_atom_site_adp_type
_atom_site_occupancy
_atom_site_symmetry_multiplicity
_atom_site_calc_flag
_atom_site_refinement_flags
_atom_site_disorder_assembly
_atom_site_disorder_group
C11 C 1.4570(3) 0.0492(4) 0.78595(16) 0.0520(8) Uani 1 1 d . . .
H11A H 1.5070 -0.0321 0.8210 0.078 Uiso 1 1 calc R . .
H11B H 1.4556 0.1477 0.7984 0.078 Uiso 1 1 calc R . .
H11C H 1.5142 0.0371 0.7385 0.078 Uiso 1 1 calc R . .
C12 C 1.2942(3) 0.0412(3) 0.78583(13) 0.0351(6) Uani 1 1 d . . .
H12A H 1.2969 -0.0584 0.7730 0.042 Uiso 1 1 calc R . .
H12B H 1.2390 0.0479 0.8346 0.042 Uiso 1 1 calc R . .
C5 C 1.2068(2) 0.1637(2) 0.73536(12) 0.0263(5) Uani 1 1 d . . .
C4 C 1.2239(2) 0.1839(2) 0.66099(11) 0.0254(5) Uani 1 1 d . . .
C15 C 1.3329(3) 0.0920(3) 0.60948(13) 0.0328(6) Uani 1 1 d . . .
C16 C 1.3238(3) 0.1478(3) 0.53206(13) 0.0470(7) Uani 1 1 d . . .
H16A H 1.3597 0.0616 0.5049 0.071 Uiso 1 1 calc R . .
H16B H 1.3886 0.2183 0.5156 0.071 Uiso 1 1 calc R . .
H16C H 1.2170 0.2002 0.5249 0.071 Uiso 1 1 calc R . .
O15 O 1.4236(2) -0.0244(2) 0.63047(10) 0.0532(6) Uani 1 1 d . . .
N4 N 0.8653(2) 0.4705(2) 0.78620(9) 0.0243(4) Uani 1 1 d D A .
N5 N 0.7669(2) 0.5596(2) 0.82256(9) 0.0264(4) Uani 1 1 d . . .
N6 N 0.6782(2) 0.6382(2) 0.85621(10) 0.0365(5) Uani 1 1 d . . .
N1 N 1.0881(2) 0.2795(2) 0.75497(9) 0.0242(4) Uani 1 1 d . . .
N2 N 1.0362(2) 0.3618(2) 0.69438(9) 0.0270(4) Uani 1 1 d D A .
N3 N 1.1157(2) 0.3075(2) 0.63750(9) 0.0291(4) Uani 1 1 d . . .
B1 B 0.9932(3) 0.3341(3) 0.82831(13) 0.0226(5) Uani 1 1 d . . .
C21 C 1.0824(2) 0.4126(2) 0.87084(11) 0.0229(5) Uani 1 1 d D . .
H21A H 1.0002 0.4773 0.9018 0.027 Uiso 1 1 calc R . .
C22 C 1.1887(3) 0.3017(3) 0.92186(13) 0.0313(5) Uani 1 1 d D . .
H22A H 1.1285 0.2400 0.9558 0.038 Uiso 1 1 calc R . .
H22B H 1.2707 0.2319 0.8940 0.038 Uiso 1 1 calc R . .
C23 C 1.2625(3) 0.3820(3) 0.96378(13) 0.0375(6) Uani 1 1 d D . .
H23A H 1.1815 0.4412 0.9965 0.045 Uiso 1 1 calc R . .
H23B H 1.3350 0.3052 0.9931 0.045 Uiso 1 1 calc R . .
C24 C 1.3478(3) 0.4870(3) 0.91563(15) 0.0410(6) Uani 1 1 d D . .
H24A H 1.3877 0.5417 0.9450 0.049 Uiso 1 1 calc R . .
H24B H 1.4366 0.4267 0.8868 0.049 Uiso 1 1 calc R . .
C25 C 1.2434(3) 0.6000(3) 0.86684(17) 0.0507(7) Uani 1 1 d D . .
H25A H 1.3033 0.6628 0.8336 0.061 Uiso 1 1 calc R . .
H25B H 1.1614 0.6680 0.8955 0.061 Uiso 1 1 calc R . .
C26 C 1.1702(3) 0.5202(3) 0.82419(14) 0.0415(6) Uani 1 1 d D . .
H26A H 1.2520 0.4619 0.7914 0.050 Uiso 1 1 calc R . .
H26B H 1.0986 0.5978 0.7948 0.050 Uiso 1 1 calc R . .
C31 C 0.9192(2) 0.2036(2) 0.87482(11) 0.0227(5) Uani 1 1 d . . .
H31A H 1.0058 0.1277 0.8973 0.027 Uiso 1 1 calc R . .
C32 C 0.8520(3) 0.1139(3) 0.83415(13) 0.0339(6) Uani 1 1 d . . .
H32A H 0.7630 0.1830 0.8119 0.041 Uiso 1 1 calc R . .
H32B H 0.9307 0.0721 0.7956 0.041 Uiso 1 1 calc R . .
C33 C 0.8005(3) -0.0158(3) 0.88327(15) 0.0416(6) Uani 1 1 d . . .
H33A H 0.7556 -0.0695 0.8556 0.050 Uiso 1 1 calc R . .
H33B H 0.8909 -0.0891 0.9028 0.050 Uiso 1 1 calc R . .
C34 C 0.6822(3) 0.0432(3) 0.94433(14) 0.0381(6) Uani 1 1 d . . .
H34A H 0.5879 0.1090 0.9251 0.046 Uiso 1 1 calc R . .
H34B H 0.6543 -0.0433 0.9766 0.046 Uiso 1 1 calc R . .
C35 C 0.7442(3) 0.1326(3) 0.98605(13) 0.0359(6) Uani 1 1 d . . .
H35A H 0.8307 0.0638 1.0102 0.043 Uiso 1 1 calc R . .
H35B H 0.6624 0.1760 1.0232 0.043 Uiso 1 1 calc R . .
C36 C 0.7996(3) 0.2607(3) 0.93716(12) 0.0295(5) Uani 1 1 d . . .
H36A H 0.8455 0.3124 0.9654 0.035 Uiso 1 1 calc R . .
H36B H 0.7102 0.3360 0.9179 0.035 Uiso 1 1 calc R . .
B2 B 0.8868(3) 0.5007(3) 0.69827(13) 0.0423(8) Uani 1 1 d D . .
C41A C 0.7388(5) 0.4333(7) 0.6750(2) 0.0207(10) Uani 0.50 1 d PD A 1
H41A H 0.7393 0.3336 0.7050 0.025 Uiso 0.50 1 calc PR A 1
C42A C 0.5764(9) 0.5408(10) 0.6890(5) 0.032(2) Uani 0.50 1 d PD A 1
H42A H 0.5530 0.5480 0.7407 0.039 Uiso 0.50 1 calc PR A 1
H42B H 0.5781 0.6433 0.6640 0.039 Uiso 0.50 1 calc PR A 1
C43A C 0.4471(6) 0.4950(9) 0.6658(3) 0.0347(13) Uani 0.50 1 d PD A 1
H43A H 0.3494 0.5736 0.6743 0.042 Uiso 0.50 1 calc PR A 1
H43B H 0.4353 0.3985 0.6946 0.042 Uiso 0.50 1 calc PR A 1
C44A C 0.4801(5) 0.4756(7) 0.5869(3) 0.0351(12) Uani 0.50 1 d PD A 1
H44A H 0.3964 0.4423 0.5731 0.042 Uiso 0.50 1 calc PR A 1
H44B H 0.4846 0.5738 0.5578 0.042 Uiso 0.50 1 calc PR A 1
C45A C 0.6315(10) 0.3591(13) 0.5732(4) 0.039(2) Uani 0.50 1 d PD A 1
H45A H 0.6531 0.3476 0.5219 0.047 Uiso 0.50 1 calc PR A 1
H45B H 0.6250 0.2598 0.6006 0.047 Uiso 0.50 1 calc PR A 1
C46A C 0.7624(5) 0.4079(6) 0.5953(3) 0.0298(11) Uani 0.50 1 d PD A 1
H46A H 0.7729 0.5032 0.5649 0.036 Uiso 0.50 1 calc PR A 1
H46B H 0.8598 0.3293 0.5863 0.036 Uiso 0.50 1 calc PR A 1
C41B C 0.7598(5) 0.5065(7) 0.6585(3) 0.0266(12) Uani 0.50 1 d PD A 3
H41B H 0.7751 0.5691 0.6113 0.032 Uiso 0.50 1 calc PR A 3
C42B C 0.5996(9) 0.5816(10) 0.6962(6) 0.035(2) Uani 0.50 1 d PD A 3
H42C H 0.5817 0.5222 0.7435 0.042 Uiso 0.50 1 calc PR A 3
H42D H 0.5973 0.6851 0.7038 0.042 Uiso 0.50 1 calc PR A 3
C43B C 0.4737(6) 0.5904(7) 0.6532(4) 0.0443(14) Uani 0.50 1 d PD A 3
H43C H 0.4842 0.6608 0.6086 0.053 Uiso 0.50 1 calc PR A 3
H43D H 0.3731 0.6325 0.6805 0.053 Uiso 0.50 1 calc PR A 3
C44B C 0.4761(6) 0.4388(7) 0.6347(4) 0.0385(14) Uani 0.50 1 d PD A 3
H44C H 0.3998 0.4533 0.6014 0.046 Uiso 0.50 1 calc PR A 3
H44D H 0.4456 0.3747 0.6786 0.046 Uiso 0.50 1 calc PR A 3
C45B C 0.6329(10) 0.3575(12) 0.6009(4) 0.042(2) Uani 0.50 1 d PD A 3
H45C H 0.6542 0.4101 0.5523 0.050 Uiso 0.50 1 calc PR A 3
H45D H 0.6329 0.2527 0.5967 0.050 Uiso 0.50 1 calc PR A 3
C46B C 0.7601(6) 0.3525(6) 0.6448(4) 0.0443(14) Uani 0.50 1 d PD A 3
H46C H 0.7466 0.2878 0.6910 0.053 Uiso 0.50 1 calc PR A 3
H46D H 0.8611 0.3057 0.6191 0.053 Uiso 0.50 1 calc PR A 3
C51A C 0.9636(6) 0.6627(5) 0.6722(2) 0.0215(10) Uani 0.50 1 d PD A 1
H51A H 1.0534 0.6449 0.6991 0.026 Uiso 0.50 1 calc PR A 1
C52A C 0.8528(14) 0.8162(10) 0.6885(7) 0.039(3) Uani 0.50 1 d PD A 1
H52A H 0.7615 0.8358 0.6633 0.047 Uiso 0.50 1 calc PR A 1
H52B H 0.8171 0.8089 0.7403 0.047 Uiso 0.50 1 calc PR A 1
C53A C 0.9235(11) 0.9494(6) 0.6669(3) 0.0389(14) Uani 0.50 1 d PD A 1
H53A H 1.0109 0.9344 0.6941 0.047 Uiso 0.50 1 calc PR A 1
H53B H 0.8461 1.0437 0.6783 0.047 Uiso 0.50 1 calc PR A 1
C54A C 0.9795(6) 0.9645(6) 0.5876(3) 0.0346(12) Uani 0.50 1 d PD A 1
H54A H 1.0285 1.0497 0.5744 0.042 Uiso 0.50 1 calc PR A 1
H54B H 0.8910 0.9867 0.5602 0.042 Uiso 0.50 1 calc PR A 1
C55A C 1.0946(19) 0.8186(11) 0.5691(8) 0.037(3) Uani 0.50 1 d PD A 1
H55A H 1.1869 0.8011 0.5933 0.045 Uiso 0.50 1 calc PR A 1
H55B H 1.1272 0.8279 0.5170 0.045 Uiso 0.50 1 calc PR A 1
C56A C 1.0244(7) 0.6844(6) 0.5918(3) 0.0330(13) Uani 0.50 1 d PD A 1
H56A H 1.1029 0.5909 0.5802 0.040 Uiso 0.50 1 calc PR A 1
H56B H 0.9384 0.6985 0.5638 0.040 Uiso 0.50 1 calc PR A 1
C51B C 0.8928(6) 0.6519(5) 0.6576(3) 0.0259(11) Uani 0.50 1 d PD A 3
H51B H 0.8316 0.6704 0.6168 0.031 Uiso 0.50 1 calc PR A 3
C52B C 0.8223(12) 0.7837(10) 0.7028(6) 0.0270(18) Uani 0.50 1 d PD A 3
H52C H 0.7128 0.7874 0.7194 0.032 Uiso 0.50 1 calc PR A 3
H52D H 0.8767 0.7645 0.7453 0.032 Uiso 0.50 1 calc PR A 3
C53B C 0.8338(7) 0.9341(7) 0.6607(3) 0.0333(12) Uani 0.50 1 d PD A 3
H53C H 0.7901 1.0150 0.6915 0.040 Uiso 0.50 1 calc PR A 3
H53D H 0.7728 0.9570 0.6202 0.040 Uiso 0.50 1 calc PR A 3
C54B C 0.9997(7) 0.9325(6) 0.6327(4) 0.0360(12) Uani 0.50 1 d PD A 3
H54C H 1.0037 1.0312 0.6039 0.043 Uiso 0.50 1 calc PR A 3
H54D H 1.0591 0.9178 0.6733 0.043 Uiso 0.50 1 calc PR A 3
C55B C 1.072(2) 0.8066(12) 0.5873(8) 0.039(3) Uani 0.50 1 d PD A 3
H55C H 1.1817 0.8026 0.5729 0.047 Uiso 0.50 1 calc PR A 3
H55D H 1.0207 0.8289 0.5435 0.047 Uiso 0.50 1 calc PR A 3
C56B C 1.0570(6) 0.6528(6) 0.6268(3) 0.0280(12) Uani 0.50 1 d PD A 3
H56C H 1.1220 0.6233 0.6661 0.034 Uiso 0.50 1 calc PR A 3
H56D H 1.0964 0.5761 0.5937 0.034 Uiso 0.50 1 calc PR A 3

loop_
_atom_site_aniso_label
_atom_site_aniso_U_11
_atom_site_aniso_U_22
_atom_site_aniso_U_33
_atom_site_aniso_U_23
_atom_site_aniso_U_13
_atom_site_aniso_U_12
C11 0.0392(15) 0.0596(19) 0.0463(17) -0.0088(14) -0.0146(13) 0.0112(13)
C12 0.0367(13) 0.0299(13) 0.0295(13) -0.0045(10) -0.0074(11) 0.0085(11)
C5 0.0244(11) 0.0207(11) 0.0299(12) -0.0051(9) -0.0036(9) 0.0012(9)
C4 0.0232(11) 0.0243(12) 0.0256(12) -0.0051(9) -0.0019(9) -0.0007(9)
C15 0.0272(12) 0.0322(13) 0.0359(14) -0.0109(11) -0.0023(10) 0.0003(10)
C16 0.0428(15) 0.0560(18) 0.0311(14) -0.0145(13) 0.0014(12) 0.0068(13)
O15 0.0520(12) 0.0466(12) 0.0425(11) -0.0147(9) -0.0064(9) 0.0221(10)
N4 0.0251(9) 0.0231(10) 0.0175(9) -0.0045(8) -0.0013(8) 0.0059(8)
N5 0.0292(10) 0.0245(10) 0.0183(9) 0.0013(8) -0.0030(8) 0.0021(9)
N6 0.0393(12) 0.0316(11) 0.0259(10) -0.0043(9) 0.0036(9) 0.0071(10)
N1 0.0248(9) 0.0223(9) 0.0193(9) -0.0007(7) -0.0039(7) 0.0029(7)
N2 0.0289(10) 0.0268(10) 0.0168(9) -0.0017(8) -0.0014(8) 0.0048(8)
N3 0.0269(10) 0.0317(11) 0.0215(10) -0.0062(8) 0.0011(8) 0.0032(8)
B1 0.0205(12) 0.0228(13) 0.0194(12) -0.0015(10) -0.0046(10) 0.0031(10)
C21 0.0212(11) 0.0223(11) 0.0221(11) -0.0016(9) -0.0003(9) -0.0031(9)
C22 0.0370(13) 0.0274(12) 0.0319(13) -0.0030(10) -0.0130(10) -0.0082(10)
C23 0.0384(14) 0.0386(14) 0.0396(14) -0.0106(12) -0.0135(11) -0.0083(11)
C24 0.0276(13) 0.0423(15) 0.0582(17) -0.0170(13) -0.0048(12) -0.0116(11)
C25 0.0442(16) 0.0369(15) 0.074(2) 0.0064(14) -0.0084(15) -0.0235(13)
C26 0.0364(14) 0.0433(15) 0.0437(15) 0.0106(12) -0.0058(12) -0.0180(12)
C31 0.0229(11) 0.0215(11) 0.0225(11) -0.0016(9) -0.0072(9) -0.0023(9)
C32 0.0334(13) 0.0409(14) 0.0324(13) -0.0127(11) -0.0046(10) -0.0126(11)
C33 0.0348(14) 0.0340(14) 0.0618(18) -0.0146(13) -0.0065(12) -0.0133(11)
C34 0.0301(13) 0.0297(13) 0.0532(16) 0.0032(12) -0.0029(11) -0.0120(10)
C35 0.0379(14) 0.0330(13) 0.0338(13) 0.0025(11) 0.0008(11) -0.0116(11)
C36 0.0344(13) 0.0260(12) 0.0263(12) -0.0028(10) 0.0012(10) -0.0084(10)
B2 0.0451(17) 0.0422(17) 0.0152(13) -0.0025(12) -0.0017(12) 0.0258(14)
C41A 0.031(3) 0.013(3) 0.012(2) 0.003(2) -0.0061(19) 0.004(2)
C42A 0.034(4) 0.037(5) 0.023(3) -0.010(3) 0.000(3) -0.003(3)
C43A 0.027(3) 0.049(4) 0.030(3) -0.007(3) -0.005(2) -0.011(3)
C44A 0.026(3) 0.057(4) 0.023(3) 0.000(3) -0.008(2) -0.012(2)
C45A 0.034(4) 0.057(4) 0.033(5) -0.016(4) -0.010(3) -0.013(3)
C46A 0.023(2) 0.039(3) 0.023(3) -0.010(2) -0.004(2) 0.003(2)
C41B 0.028(3) 0.021(3) 0.026(3) 0.008(2) -0.008(2) -0.002(2)
C42B 0.024(3) 0.031(5) 0.051(5) -0.017(3) -0.008(3) 0.001(3)
C43B 0.022(3) 0.043(4) 0.070(4) -0.016(3) -0.017(3) 0.000(3)
C44B 0.032(3) 0.047(4) 0.045(5) -0.008(4) -0.011(3) -0.019(3)
C45B 0.041(4) 0.038(4) 0.054(6) -0.020(5) -0.024(4) -0.003(3)
C46B 0.032(3) 0.039(3) 0.066(5) -0.017(4) -0.030(3) 0.003(3)
C51A 0.018(3) 0.025(2) 0.017(3) 0.0021(18) -0.005(2) 0.001(2)
C52A 0.047(5) 0.036(6) 0.026(5) -0.005(5) 0.016(3) -0.008(4)
C53A 0.061(5) 0.027(3) 0.030(4) -0.005(2) 0.006(3) -0.020(3)
C54A 0.052(3) 0.029(3) 0.024(3) 0.003(2) -0.006(3) -0.015(2)
C55A 0.047(7) 0.028(4) 0.034(6) -0.001(3) 0.003(4) -0.012(3)
C56A 0.046(4) 0.026(3) 0.020(3) 0.000(2) 0.006(3) -0.005(3)
C51B 0.017(3) 0.034(3) 0.027(3) -0.003(2) -0.007(2) -0.004(2)
C52B 0.033(4) 0.019(4) 0.024(5) -0.003(3) 0.003(3) -0.002(3)
C53B 0.037(3) 0.018(3) 0.040(3) 0.000(2) 0.004(3) -0.008(2)
C54B 0.040(4) 0.031(3) 0.039(4) -0.004(3) 0.004(3) -0.016(3)
C55B 0.029(4) 0.044(5) 0.040(7) 0.004(4) 0.006(4) -0.012(3)
C56B 0.027(3) 0.027(3) 0.025(3) 0.000(3) 0.003(3) -0.005(2)

loop_
_atom_type_symbol
_atom_type_description
_atom_type_scat_dispersion_real
_atom_type_scat_dispersion_imag
_atom_type_scat_source
C C 0.0033 0.0016 'International Tables Vol C Tables 4.2.6.8 and 6.1.1.4'
H H 0.0000 0.0000 'International Tables Vol C Tables 4.2.6.8 and 6.1.1.4'
N N 0.0061 0.0033 'International Tables Vol C Tables 4.2.6.8 and 6.1.1.4'
O O 0.0106 0.0060 'International Tables Vol C Tables 4.2.6.8 and 6.1.1.4'
B B 0.0013 0.0007 'International Tables Vol C Tables 4.2.6.8 and 6.1.1.4'

loop_
_geom_angle_atom_site_label_1
_geom_angle_atom_site_label_2
_geom_angle_atom_site_label_3
_geom_angle
C12 C11 H11A 109.5
C12 C11 H11B 109.5
H11A C11 H11B 109.5
C12 C11 H11C 109.5
H11A C11 H11C 109.5
H11B C11 H11C 109.5
C5 C12 C11 113.5(2)
C5 C12 H12A 108.9
C11 C12 H12A 108.9
C5 C12 H12B 108.9
C11 C12 H12B 108.9
H12A C12 H12B 107.7
N1 C5 C4 105.53(18)
N1 C5 C12 124.8(2)
C4 C5 C12 129.6(2)
N3 C4 C5 109.37(18)
N3 C4 C15 120.04(19)
C5 C4 C15 130.6(2)
O15 C15 C4 120.2(2)
O15 C15 C16 122.6(2)
C4 C15 C16 117.2(2)
C15 C16 H16A 109.5
C15 C16 H16B 109.5
H16A C16 H16B 109.5
C15 C16 H16C 109.5
H16A C16 H16C 109.5
H16B C16 H16C 109.5
N5 N4 B2 121.79(17)
N5 N4 B1 117.77(16)
B2 N4 B1 119.77(16)
N6 N5 N4 178.9(2)
C5 N1 N2 106.91(17)
C5 N1 B1 136.96(18)
N2 N1 B1 116.01(16)
N3 N2 N1 112.28(16)
N3 N2 B2 127.39(17)
N1 N2 B2 120.20(16)
N2 N3 C4 105.89(17)
N1 B1 C31 110.85(17)
N1 B1 C21 114.39(18)
C31 B1 C21 116.10(17)
N1 B1 N4 92.61(14)
C31 B1 N4 112.46(17)
C21 B1 N4 108.04(17)
C26 C21 C22 109.08(18)
C26 C21 B1 115.27(19)
C22 C21 B1 114.86(17)
C26 C21 H21A 105.6
C22 C21 H21A 105.6
B1 C21 H21A 105.6
C23 C22 C21 112.74(19)
C23 C22 H22A 109.0
C21 C22 H22A 109.0
C23 C22 H22B 109.0
C21 C22 H22B 109.0
H22A C22 H22B 107.8
C24 C23 C22 112.2(2)
C24 C23 H23A 109.2
C22 C23 H23A 109.2
C24 C23 H23B 109.2
C22 C23 H23B 109.2
H23A C23 H23B 107.9
C25 C24 C23 110.8(2)
C25 C24 H24A 109.5
C23 C24 H24A 109.5
C25 C24 H24B 109.5
C23 C24 H24B 109.5
H24A C24 H24B 108.1
C24 C25 C26 111.3(2)
C24 C25 H25A 109.4
C26 C25 H25A 109.4
C24 C25 H25B 109.4
C26 C25 H25B 109.4
H25A C25 H25B 108.0
C25 C26 C21 113.5(2)
C25 C26 H26A 108.9
C21 C26 H26A 108.9
C25 C26 H26B 108.9
C21 C26 H26B 108.9
H26A C26 H26B 107.7
C32 C31 C36 109.01(18)
C32 C31 B1 117.01(18)
C36 C31 B1 113.01(17)
C32 C31 H31A 105.6
C36 C31 H31A 105.6
B1 C31 H31A 105.6
C33 C32 C31 111.6(2)
C33 C32 H32A 109.3
C31 C32 H32A 109.3
C33 C32 H32B 109.3
C31 C32 H32B 109.3
H32A C32 H32B 108.0
C34 C33 C32 111.0(2)
C34 C33 H33A 109.4
C32 C33 H33A 109.4
C34 C33 H33B 109.4
C32 C33 H33B 109.4
H33A C33 H33B 108.0
C35 C34 C33 111.1(2)
C35 C34 H34A 109.4
C33 C34 H34A 109.4
C35 C34 H34B 109.4
C33 C34 H34B 109.4
H34A C34 H34B 108.0
C34 C35 C36 111.1(2)
C34 C35 H35A 109.4
C36 C35 H35A 109.4
C34 C35 H35B 109.4
C36 C35 H35B 109.4
H35A C35 H35B 108.0
C35 C36 C31 112.61(18)
C35 C36 H36A 109.1
C31 C36 H36A 109.1
C35 C36 H36B 109.1
C31 C36 H36B 109.1
H36A C36 H36B 107.8
C41B B2 C51B 87.4(4)
C41B B2 N2 119.1(3)
C51B B2 N2 119.6(3)
C41B B2 N4 120.5(3)
C51B B2 N4 122.2(3)
N2 B2 N4 91.31(15)
C41B B2 C41A 24.6(2)
C51B B2 C41A 112.0(3)
N2 B2 C41A 104.9(2)
N4 B2 C41A 103.8(2)
C41B B2 C51A 112.9(3)
C51B B2 C51A 25.6(2)
N2 B2 C51A 103.1(2)
N4 B2 C51A 106.9(2)
C41A B2 C51A 137.5(3)
C42A C41A C46A 106.8(5)
C42A C41A B2 113.1(4)
C46A C41A B2 113.4(4)
C42A C41A H41A 107.8
C46A C41A H41A 107.8
B2 C41A H41A 107.8
C43A C42A C41A 115.6(6)
C43A C42A H42A 108.4
C41A C42A H42A 108.4
C43A C42A H42B 108.4
C41A C42A H42B 108.4
H42A C42A H42B 107.4
C42A C43A C44A 110.7(5)
C42A C43A H43A 109.5
C44A C43A H43A 109.5
C42A C43A H43B 109.5
C44A C43A H43B 109.5
H43A C43A H43B 108.1
C45A C44A C43A 109.8(5)
C45A C44A H44A 109.7
C43A C44A H44A 109.7
C45A C44A H44B 109.7
C43A C44A H44B 109.7
H44A C44A H44B 108.2
C44A C45A C46A 110.4(7)
C44A C45A H45A 109.6
C46A C45A H45A 109.6
C44A C45A H45B 109.6
C46A C45A H45B 109.6
H45A C45A H45B 108.1
C45A C46A C41A 114.1(5)
C45A C46A H46A 108.7
C41A C46A H46A 108.7
C45A C46A H46B 108.7
C41A C46A H46B 108.7
H46A C46A H46B 107.6
B2 C41B C46B 112.0(4)
B2 C41B C42B 113.0(5)
C46B C41B C42B 108.9(5)
B2 C41B C51B 46.7(2)
C46B C41B C51B 145.1(4)
C42B C41B C51B 105.5(4)
B2 C41B H41B 107.6
C46B C41B H41B 107.6
C42B C41B H41B 107.6
C51B C41B H41B 66.4
C43B C42B C41B 111.6(7)
C43B C42B H42C 109.3
C41B C42B H42C 109.3
C43B C42B H42D 109.3
C41B C42B H42D 109.3
H42C C42B H42D 108.0
C42B C43B C44B 112.7(5)
C42B C43B H43C 109.0
C44B C43B H43C 109.0
C42B C43B H43D 109.0
C44B C43B H43D 109.0
H43C C43B H43D 107.8
C43B C44B C45B 112.4(6)
C43B C44B H44C 109.1
C45B C44B H44C 109.1
C43B C44B H44D 109.1
C45B C44B H44D 109.1
H44C C44B H44D 107.8
C44B C45B C46B 111.7(6)
C44B C45B H45C 109.3
C46B C45B H45C 109.3
C44B C45B H45D 109.3
C46B C45B H45D 109.3
H45C C45B H45D 107.9
C41B C46B C45B 112.6(6)
C41B C46B H46C 109.1
C45B C46B H46C 109.1
C41B C46B H46D 109.1
C45B C46B H46D 109.1
H46C C46B H46D 107.8
C52A C51A C56A 106.4(5)
C52A C51A B2 115.8(4)
C56A C51A B2 113.1(4)
C52A C51A H51A 107.0
C56A C51A H51A 107.0
B2 C51A H51A 107.0
C53A C52A C51A 114.0(7)
C53A C52A H52A 108.8
C51A C52A H52A 108.8
C53A C52A H52B 108.8
C51A C52A H52B 108.8
H52A C52A H52B 107.7
C52A C53A C54A 110.3(6)
C52A C53A H53A 109.6
C54A C53A H53A 109.6
C52A C53A H53B 109.6
C54A C53A H53B 109.6
H53A C53A H53B 108.1
C53A C54A C55A 110.1(7)
C53A C54A H54A 109.6
C55A C54A H54A 109.6
C53A C54A H54B 109.6
C55A C54A H54B 109.6
H54A C54A H54B 108.2
C54A C55A C56A 110.7(9)
C54A C55A H55A 109.5
C56A C55A H55A 109.5
C54A C55A H55B 109.5
C56A C55A H55B 109.5
H55A C55A H55B 108.1
C55A C56A C51A 113.9(7)
C55A C56A H56A 108.8
C51A C56A H56A 108.8
C55A C56A H56B 108.8
C51A C56A H56B 108.8
H56A C56A H56B 107.7
B2 C51B C56B 110.7(4)
B2 C51B C52B 113.0(5)
C56B C51B C52B 109.8(5)
B2 C51B C41B 45.9(2)
C56B C51B C41B 133.7(4)
C52B C51B C41B 116.2(5)
B2 C51B H51B 107.7
C56B C51B H51B 107.7
C52B C51B H51B 107.7
C41B C51B H51B 63.1
C53B C52B C51B 111.6(7)
C53B C52B H52C 109.3
C51B C52B H52C 109.3
C53B C52B H52D 109.3
C51B C52B H52D 109.3
H52C C52B H52D 108.0
C52B C53B C54B 111.2(5)
C52B C53B H53C 109.4
C54B C53B H53C 109.4
C52B C53B H53D 109.4
C54B C53B H53D 109.4
H53C C53B H53D 108.0
C55B C54B C53B 110.7(7)
C55B C54B H54C 109.5
C53B C54B H54C 109.5
C55B C54B H54D 109.5
C53B C54B H54D 109.5
H54C C54B H54D 108.1
C54B C55B C56B 112.0(7)
C54B C55B H55C 109.2
C56B C55B H55C 109.2
C54B C55B H55D 109.2
C56B C55B H55D 109.2
H55C C55B H55D 107.9
C55B C56B C51B 113.2(7)
C55B C56B H56C 108.9
C51B C56B H56C 108.9
C55B C56B H56D 108.9
C51B C56B H56D 108.9
H56C C56B H56D 107.8

loop_
_geom_bond_atom_site_label_1
_geom_bond_atom_site_label_2
_geom_bond_distance
C11 C12 1.509(4)
C11 H11A 0.9800
C11 H11B 0.9800
C11 H11C 0.9800
C12 C5 1.493(3)
C12 H12A 0.9900
C12 H12B 0.9900
C5 N1 1.349(3)
C5 C4 1.395(3)
C4 N3 1.350(3)
C4 C15 1.478(3)
C15 O15 1.212(3)
C15 C16 1.494(4)
C16 H16A 0.9800
C16 H16B 0.9800
C16 H16C 0.9800
N4 N5 1.246(2)
N4 B2 1.650(3)
N4 B1 1.656(3)
N5 N6 1.124(2)
N1 N2 1.352(2)
N1 B1 1.608(3)
N2 N3 1.302(2)
N2 B2 1.593(3)
B1 C31 1.613(3)
B1 C21 1.620(3)
C21 C26 1.529(3)
C21 C22 1.536(3)
C21 H21A 1.0000
C22 C23 1.526(3)
C22 H22A 0.9900
C22 H22B 0.9900
C23 C24 1.510(4)
C23 H23A 0.9900
C23 H23B 0.9900
C24 C25 1.509(4)
C24 H24A 0.9900
C24 H24B 0.9900
C25 C26 1.528(4)
C25 H25A 0.9900
C25 H25B 0.9900
C26 H26A 0.9900
C26 H26B 0.9900
C31 C32 1.533(3)
C31 C36 1.538(3)
C31 H31A 1.0000
C32 C33 1.527(4)
C32 H32A 0.9900
C32 H32B 0.9900
C33 C34 1.520(4)
C33 H33A 0.9900
C33 H33B 0.9900
C34 C35 1.515(4)
C34 H34A 0.9900
C34 H34B 0.9900
C35 C36 1.529(3)
C35 H35A 0.9900
C35 H35B 0.9900
C36 H36A 0.9900
C36 H36B 0.9900
B2 C41B 1.474(5)
B2 C51B 1.492(5)
B2 C41A 1.786(6)
B2 C51A 1.793(5)
C41A C42A 1.547(9)
C41A C46A 1.558(6)
C41A H41A 1.0000
C42A C43A 1.514(8)
C42A H42A 0.9900
C42A H42B 0.9900
C43A C44A 1.527(7)
C43A H43A 0.9900
C43A H43B 0.9900
C44A C45A 1.511(10)
C44A H44A 0.9900
C44A H44B 0.9900
C45A C46A 1.534(9)
C45A H45A 0.9900
C45A H45B 0.9900
C46A H46A 0.9900
C46A H46B 0.9900
C41B C46B 1.496(7)
C41B C42B 1.548(9)
C41B C51B 2.049(8)
C41B H41B 1.0000
C42B C43B 1.500(9)
C42B H42C 0.9900
C42B H42D 0.9900
C43B C44B 1.502(7)
C43B H43C 0.9900
C43B H43D 0.9900
C44B C45B 1.514(10)
C44B H44C 0.9900
C44B H44D 0.9900
C45B C46B 1.530(8)
C45B H45C 0.9900
C45B H45D 0.9900
C46B H46C 0.9900
C46B H46D 0.9900
C51A C52A 1.545(10)
C51A C56A 1.550(6)
C51A H51A 1.0000
C52A C53A 1.515(9)
C52A H52A 0.9900
C52A H52B 0.9900
C53A C54A 1.519(7)
C53A H53A 0.9900
C53A H53B 0.9900
C54A C55A 1.518(11)
C54A H54A 0.9900
C54A H54B 0.9900
C55A C56A 1.522(11)
C55A H55A 0.9900
C55A H55B 0.9900
C56A H56A 0.9900
C56A H56B 0.9900
C51B C56B 1.519(7)
C51B C52B 1.550(9)
C51B H51B 1.0000
C52B C53B 1.506(8)
C52B H52C 0.9900
C52B H52D 0.9900
C53B C54B 1.518(7)
C53B H53C 0.9900
C53B H53D 0.9900
C54B C55B 1.512(11)
C54B H54C 0.9900
C54B H54D 0.9900
C55B C56B 1.524(10)
C55B H55C 0.9900
C55B H55D 0.9900
C56B H56C 0.9900
C56B H56D 0.9900
